data_4038758
loop_
_publ_author_name
'Wertz, Benjamin'
'Ren, Zhi'
'Bacsa, John'
'Musaev, Djamaladdin G.'
'Davies, Huw M. L.'

_publ_section_title
;
 Comparison of 1,2-Diarylcyclopropanecarboxylates with
 1,2,2-Triarylcyclopropanecarboxylates as Chiral Ligands for
 Dirhodium-Catalyzed Cyclopropanation and C-H Functionalization.
;
_journal_name_full 'The Journal of organic chemistry'
_journal_paper_doi 10.1021/acs.joc.0c01276
_journal_year 2020
_chemical_absolute_configuration ad
_chemical_formula_moiety 'C64 H52 O8 Rh2, 2(C7 H8)'
_chemical_formula_sum 'C78 H68 O8 Rh2'
_chemical_formula_weight 1339.14
_space_group_crystal_system orthorhombic
_space_group_IT_number 18
_space_group_name_Hall 'P 2 2ab'
_space_group_name_H-M_alt 'P 21 21 2'
_atom_sites_solution_hydrogens geom
_atom_sites_solution_primary dual
_audit_creation_date 2016-09-01
_audit_creation_method
;
Olex2 1.2-dev
(compiled 2016.08.25 svn.r3337 for OlexSys, GUI svn.r5221)
;
_cell_angle_alpha 90
_cell_angle_beta 90
_cell_angle_gamma 90
_cell_formula_units_Z 2
_cell_length_a 31.5424(7)
_cell_length_b 8.3838(2)
_cell_length_c 11.9960(3)
_cell_measurement_reflns_used 9973
_cell_measurement_temperature 100(2)
_cell_measurement_theta_max 74.43
_cell_measurement_theta_min 3.68
_cell_volume 3172.28(13)
_computing_cell_refinement 'SAINT v8.34A (Bruker, 2013)'
_computing_data_collection 'APEX2 v2014.11 (Bruker, 2014)'
_computing_data_reduction 'SAINT v8.34A (Bruker, 2013)'
_computing_molecular_graphics 'Olex2 (Dolomanov et al., 2009)'
_computing_publication_material 'Olex2 (Dolomanov et al., 2009)'
_computing_structure_refinement 'SHELXL-2014/7 (Sheldrick, 2014)'
_computing_structure_solution 'SHELXT-2014/4 (Sheldrick, 2015)'
_diffrn_ambient_temperature 100(2)
_diffrn_detector_area_resol_mean 512
_diffrn_measured_fraction_theta_full 0.996
_diffrn_measured_fraction_theta_max 0.996
_diffrn_measurement_device_type 'd8 VENTURE'
_diffrn_measurement_method '\f and \w scans'
_diffrn_radiation_monochromator graphite
_diffrn_radiation_type CuK\a
_diffrn_radiation_wavelength 1.54178
_diffrn_reflns_av_R_equivalents 0.0640
_diffrn_reflns_av_unetI/netI 0.0619
_diffrn_reflns_Laue_measured_fraction_full 0.996
_diffrn_reflns_Laue_measured_fraction_max 0.996
_diffrn_reflns_limit_h_max 31
_diffrn_reflns_limit_h_min -39
_diffrn_reflns_limit_k_max 10
_diffrn_reflns_limit_k_min -10
_diffrn_reflns_limit_l_max 14
_diffrn_reflns_limit_l_min -13
_diffrn_reflns_number 21186
_diffrn_reflns_point_group_measured_fraction_full 0.989
_diffrn_reflns_point_group_measured_fraction_max 0.985
_diffrn_reflns_theta_full 67.679
_diffrn_reflns_theta_max 74.500
_diffrn_reflns_theta_min 2.802
_diffrn_source 'fine-focus sealed tube'
_diffrn_source_current 35
_diffrn_source_voltage 45
_diffrn_standards_number 0
_exptl_absorpt_coefficient_mu 4.671
_exptl_absorpt_correction_type none
_exptl_crystal_colour green
_exptl_crystal_colour_primary green
_exptl_crystal_density_diffrn 1.402
_exptl_crystal_description prism
_exptl_crystal_F_000 1380
_exptl_crystal_size_max 0.19
_exptl_crystal_size_mid 0.119
_exptl_crystal_size_min 0.046
_refine_diff_density_max 0.860
_refine_diff_density_min -0.544
_refine_diff_density_rms 0.081
_refine_ls_abs_structure_details
;
 Flack x determined using 2256 quotients [(I+)-(I-)]/[(I+)+(I-)]
 (Parsons, Flack and Wagner, Acta Cryst. B69 (2013) 249-259).
;
_refine_ls_abs_structure_Flack 0.031(8)
_refine_ls_extinction_method none
_refine_ls_goodness_of_fit_ref 1.065
_refine_ls_hydrogen_treatment constr
_refine_ls_matrix_type full
_refine_ls_number_parameters 445
_refine_ls_number_reflns 6408
_refine_ls_number_restraints 296
_refine_ls_restrained_S_all 1.069
_refine_ls_R_factor_all 0.0482
_refine_ls_R_factor_gt 0.0389
_refine_ls_shift/su_max 0.001
_refine_ls_shift/su_mean 0.000
_refine_ls_structure_factor_coef Fsqd
_refine_ls_weighting_details 'w=1/[\s^2^(Fo^2^)+3.5901P] where P=(Fo^2^+2Fc^2^)/3'
_refine_ls_weighting_scheme calc
_refine_ls_wR_factor_gt 0.0802
_refine_ls_wR_factor_ref 0.0866
_reflns_Friedel_coverage 0.740
_reflns_Friedel_fraction_full 0.981
_reflns_Friedel_fraction_max 0.970
_reflns_number_gt 5736
_reflns_number_total 6408
_reflns_threshold_expression 'I > 2\s(I)'
_cod_data_source_file jo0c01276_si_002.cif
_cod_data_source_block bdw-unknown
_cod_database_code 4038758
_shelx_space_group_comment
;
The symmetry employed for this shelxl refinement is uniquely defined
by the following loop, which should always be used as a source of
symmetry information in preference to the above space-group names.
They are only intended as comments.
;
_olex2_refinement_description
;
1. Fixed Uiso
 At 1.2 times of:
  All C(H) groups, All C(H,H) groups
 At 1.5 times of:
  All C(H,H,H) groups
2. Restrained distances
 C8S-C9S
 1.506 with sigma of 0.02
 C8S-C14S
 2.525 with sigma of 0.04
 C8S-C10S
 2.524 with sigma of 0.04
 C9S-C14S
 1.392 with sigma of 0.02
 C9S-C13S
 2.418 with sigma of 0.04
 C9S-C10S
 1.395 with sigma of 0.02
 C9S-C11S
 2.412 with sigma of 0.04
 C14S-C13S
 1.378 with sigma of 0.02
 C14S-C12S
 2.391 with sigma of 0.04
 C13S-C12S
 1.39 with sigma of 0.02
 C13S-C11S
 2.396 with sigma of 0.04
 C12S-C11S
 1.381 with sigma of 0.02
 C12S-C10S
 2.397 with sigma of 0.04
 C11S-C10S
 1.38 with sigma of 0.02
 C1S'-C2S'
 1.51 with sigma of 0.02
 C2S'-C7S' \\sim C7S'-C6S' \\sim C6S'-C5S' \\sim C5S'-C4S' \\sim C4S'-C3S'
\\sim C3S'-C2S'
 with sigma of 0.02
 C2S'-C4S' \\sim C2S'-C6S' \\sim C3S'-C5S' \\sim C7S'-C3S' \\sim C6S'-C4S'
\\sim C7S'-C5S'
 with sigma of 0.04
 C1S'-C3S' \\sim C1S'-C7S'
 with sigma of 0.04
3. Restrained planarity
 C1S', C2S', C7S', C6S', C5S', C4S', C3S'
 with sigma of 0.1
4. Uiso/Uaniso restraints and constraints
C1S' \\sim C2S' \\sim C7S' \\sim C6S' \\sim C5S' \\sim C4S' \\sim C3S': within
2A with sigma of 0.04 and sigma for terminal atoms of 0.08
Uanis(C31) \\sim Ueq: with sigma of 0.004 and sigma for terminal atoms of 0.008
Uanis(C9S) \\sim Ueq: with sigma of 0.002 and sigma for terminal atoms of 0.004
Uanis(C6S') \\sim Ueq: with sigma of 0.002 and sigma for terminal atoms of 0.004
Uanis(C5S') \\sim Ueq: with sigma of 0.002 and sigma for terminal atoms of 0.004
Uanis(C6S') = Uanis(C4S')
Uanis(C1S) = Uanis(C2S) = Uanis(C7S) = Uanis(C6S) = Uanis(C5S) = Uanis(C4S) =
Uanis(C3S)
Uanis(C7S') = Uanis(C7S)
Uanis(C2S) = Uanis(C2S')
Uanis(C3S) = Uanis(C3S')
Uanis(C1S) = Uanis(C1S')
5. Rigid body (RIGU) restrains
 C1S', C2S', C7S', C6S', C5S', C4S', C3S'
 with sigma for 1-2 distances of 0.004 and sigma for 1-3 distances of 0.004
 C27, C18, C28, C29, C30, C31, C32
 with sigma for 1-2 distances of 0.002 and sigma for 1-3 distances of 0.002
 C9S, C8S, C14S, C10S, C13S, C11S, C12S
 with sigma for 1-2 distances of 0.001 and sigma for 1-3 distances of 0.001
 C2S, C1S', C2S', C7S', C3S', C6S', C4S', C7S, C4S, C3S, C5S', C1S, C6S, C5S
 with sigma for 1-2 distances of 0.001 and sigma for 1-3 distances of 0.001
6. Others
 Fixed Sof: C9S(0.5) C11S(0.5) H11S(0.5) C13S(0.5) H13S(0.5) C8S(0.5)
 H8SA(0.5) H8SB(0.5) H8SC(0.5) C14S(0.5) H14S(0.5) C12S(0.5) H12S(0.5)
 C10S(0.5) H10S(0.5) C1S'(0.25) H1SA(0.25) H1SB(0.25) H1SC(0.25) C2S'(0.25)
 C7S'(0.25) H7S'(0.25) C6S'(0.25) H6S'(0.25) C5S'(0.25) H5S'(0.25) C4S'(0.25)
 H4S'(0.25) C3S'(0.25) H3S'(0.25) C1S(0.25) H1SD(0.25) H1SE(0.25) H1SF(0.25)
 C2S(0.25) C7S(0.25) H7S(0.25) C6S(0.25) H6S(0.25) C5S(0.25) H5S(0.25)
 C4S(0.25) H4S(0.25) C3S(0.25) H3S(0.25)
7.a Free rotating group:
 C1S(C2S,C7S,C6S,C5S,C4S,C3S)
7.b Ternary CH refined with riding coordinates:
 C3(H3), C19(H19)
7.c Secondary CH2 refined with riding coordinates:
 C4(H4A,H4B), C20(H20A,H20B)
7.d Aromatic/amide H refined with riding coordinates:
 C25(H25), C29(H29), C11S(H11S), C7(H7), C31(H31), C8(H8), C9(H9), C6(H6),
 C13S(H13S), C24(H24), C12(H12), C26(H26), C13(H13), C28(H28), C14(H14),
 C30(H30), C15(H15), C32(H32), C16(H16), C10(H10), C14S(H14S), C12S(H12S),
 C22(H22), C10S(H10S), C23(H23), C7S'(H7S'), C6S'(H6S'), C5S'(H5S'), C4S'(H4S'),
  C3S'(H3S'), C7S(H7S), C6S(H6S), C5S(H5S), C4S(H4S), C3S(H3S)
7.e Idealised Me refined as rotating group:
 C8S(H8SA,H8SB,H8SC), C1S'(H1SA,H1SB,H1SC), C1S(H1SD,H1SE,H1SF)
;
_shelx_shelxl_version_number 2014/7
_olex2_submission_original_sample_id BDW-unknown
_olex2_submission_special_instructions 'No special instructions were received'

loop_
_space_group_symop_operation_xyz
'x, y, z'
'-x, -y, z'
'-x+1/2, y+1/2, -z'
'x+1/2, -y+1/2, -z'

loop_
_atom_site_label
_atom_site_type_symbol
_atom_site_fract_x
_atom_site_fract_y
_atom_site_fract_z
_atom_site_U_iso_or_equiv
_atom_site_adp_type
_atom_site_occupancy
_atom_site_site_symmetry_order
_atom_site_calc_flag
_atom_site_refinement_flags_posn
_atom_site_refinement_flags_adp
_atom_site_refinement_flags_occupancy
_atom_site_disorder_assembly
_atom_site_disorder_group
C1 C 0.56022(17) 0.5429(7) 0.5329(5) 0.0255(13) Uani 1 1 d . . . . .
C25 C 0.2611(3) 0.4989(16) 0.0419(7) 0.069(3) Uani 1 1 d . . . . .
H25 H 0.2471 0.5168 -0.0272 0.083 Uiso 1 1 calc R . . . .
C2 C 0.59750(16) 0.5622(7) 0.6109(7) 0.0273(12) Uani 1 1 d . . . . .
O1 O 0.54112(12) 0.6666(5) 0.5020(4) 0.0274(10) Uani 1 1 d . . . . .
C29 C 0.3619(3) 0.0264(11) 0.1974(9) 0.065(2) Uani 1 1 d . U . . .
H29 H 0.3556 -0.0463 0.2558 0.078 Uiso 1 1 calc R . . . .
C9S C 0.4982(7) 0.3653(17) -0.1140(13) 0.050(3) Uani 0.5 1 d D U P A -1
C3 C 0.62635(18) 0.7098(8) 0.5852(6) 0.0331(16) Uani 1 1 d . . . . .
H3 H 0.6164 0.7770 0.5215 0.040 Uiso 1 1 calc R . . . .
C5 C 0.67331(17) 0.7036(7) 0.5983(6) 0.0342(14) Uani 1 1 d . . . . .
C11S C 0.5021(7) 0.6159(18) -0.0179(13) 0.057(4) Uani 0.5 1 d D U P A -1
H11S H 0.5044 0.6744 0.0496 0.069 Uiso 0.5 1 calc R . P A -1
C4 C 0.59687(18) 0.7083(8) 0.6841(6) 0.0326(14) Uani 1 1 d . . . . .
H4A H 0.6098 0.6992 0.7590 0.039 Uiso 1 1 calc R . . . .
H4B H 0.5714 0.7773 0.6806 0.039 Uiso 1 1 calc R . . . .
C27 C 0.38916(18) 0.2817(8) 0.1364(6) 0.0347(14) Uani 1 1 d . U . . .
C7 C 0.7377(2) 0.6424(13) 0.7005(7) 0.057(2) Uani 1 1 d . . . . .
H7 H 0.7512 0.5968 0.7638 0.068 Uiso 1 1 calc R . . . .
C31 C 0.3618(4) 0.0895(15) 0.0078(12) 0.094(3) Uani 1 1 d . U . . .
H31 H 0.3546 0.0626 -0.0668 0.113 Uiso 1 1 calc R . . . .
C8 C 0.76162(19) 0.7101(10) 0.6167(9) 0.0525(19) Uani 1 1 d . . . . .
H8 H 0.7917 0.7118 0.6228 0.063 Uiso 1 1 calc R . . . .
O3 O 0.44794(13) 0.6051(5) 0.2736(4) 0.0299(11) Uani 1 1 d . . . . .
C9 C 0.7423(2) 0.7753(10) 0.5243(7) 0.0477(19) Uani 1 1 d . . . . .
H9 H 0.7588 0.8236 0.4673 0.057 Uiso 1 1 calc R . . . .
C6 C 0.69378(18) 0.6412(11) 0.6918(6) 0.0450(16) Uani 1 1 d . . . . .
H6 H 0.6774 0.5971 0.7507 0.054 Uiso 1 1 calc R . . . .
Rh1 Rh 0.49379(2) 0.64061(5) 0.38874(4) 0.02330(10) Uani 1 1 d . . . . .
C13S C 0.4987(6) 0.6090(19) -0.2130(13) 0.044(3) Uani 0.5 1 d D U P A -1
H13S H 0.4973 0.6659 -0.2814 0.053 Uiso 0.5 1 calc R . P A -1
C11 C 0.61584(17) 0.4078(8) 0.6499(6) 0.0294(14) Uani 1 1 d . . . . .
C24 C 0.2402(2) 0.4248(11) 0.1270(8) 0.063(2) Uani 1 1 d . . . . .
H24 H 0.2120 0.3879 0.1162 0.076 Uiso 1 1 calc R . . . .
C12 C 0.64054(18) 0.3173(8) 0.5795(6) 0.0343(16) Uani 1 1 d . . . . .
H12 H 0.6480 0.3577 0.5082 0.041 Uiso 1 1 calc R . . . .
C26 C 0.3030(2) 0.5482(11) 0.0563(7) 0.053(2) Uani 1 1 d . . . . .
H26 H 0.3178 0.5977 -0.0034 0.064 Uiso 1 1 calc R . . . .
C13 C 0.65468(17) 0.1664(8) 0.6122(7) 0.0409(15) Uani 1 1 d . . . . .
H13 H 0.6715 0.1040 0.5631 0.049 Uiso 1 1 calc R . . . .
C28 C 0.3798(2) 0.1747(9) 0.2215(7) 0.0458(16) Uani 1 1 d . U . . .
H28 H 0.3857 0.2027 0.2967 0.055 Uiso 1 1 calc R . . . .
C14 C 0.6441(2) 0.1092(9) 0.7153(7) 0.0468(19) Uani 1 1 d . . . . .
H14 H 0.6537 0.0066 0.7376 0.056 Uiso 1 1 calc R . . . .
C30 C 0.3533(3) -0.0138(12) 0.0885(9) 0.076(2) Uani 1 1 d . U . . .
H30 H 0.3413 -0.1149 0.0713 0.092 Uiso 1 1 calc R . . . .
C15 C 0.6197(2) 0.1988(11) 0.7871(7) 0.052(2) Uani 1 1 d . . . . .
H15 H 0.6124 0.1581 0.8584 0.062 Uiso 1 1 calc R . . . .
C32 C 0.3806(4) 0.2341(13) 0.0286(9) 0.076(3) Uani 1 1 d . U . . .
H32 H 0.3878 0.3021 -0.0319 0.091 Uiso 1 1 calc R . . . .
C16 C 0.60587(19) 0.3501(10) 0.7543(5) 0.0390(14) Uani 1 1 d . . . . .
H16 H 0.5895 0.4133 0.8041 0.047 Uiso 1 1 calc R . . . .
O2 O 0.55126(12) 0.4000(5) 0.5070(4) 0.0284(11) Uani 1 1 d . . . . .
C17 C 0.43988(18) 0.4643(8) 0.2421(5) 0.0279(14) Uani 1 1 d . . . . .
O4 O 0.46053(12) 0.3402(6) 0.2689(4) 0.0277(10) Uani 1 1 d . . . . .
C18 C 0.40349(19) 0.4460(8) 0.1624(6) 0.0298(13) Uani 1 1 d . U . . .
C10 C 0.69814(19) 0.7692(9) 0.5157(7) 0.0402(17) Uani 1 1 d . . . . .
H10 H 0.6849 0.8116 0.4510 0.048 Uiso 1 1 calc R . . . .
C19 C 0.3684(2) 0.5740(8) 0.1749(6) 0.0347(15) Uani 1 1 d . . . . .
H19 H 0.3731 0.6539 0.2355 0.042 Uiso 1 1 calc R . . . .
C8S C 0.4969(6) 0.1820(17) -0.1108(16) 0.070(4) Uani 0.5 1 d D U P A -1
H8SA H 0.4903 0.1410 -0.1854 0.105 Uiso 0.5 1 calc GR . P A -1
H8SB H 0.4749 0.1472 -0.0584 0.105 Uiso 0.5 1 calc GR . P A -1
H8SC H 0.5245 0.1408 -0.0867 0.105 Uiso 0.5 1 calc GR . P A -1
C20 C 0.3984(2) 0.5823(9) 0.0813(6) 0.0431(19) Uani 1 1 d . . . . .
H20A H 0.4200 0.6679 0.0830 0.052 Uiso 1 1 calc R . . . .
H20B H 0.3874 0.5568 0.0060 0.052 Uiso 1 1 calc R . . . .
C14S C 0.4976(8) 0.4465(17) -0.2166(12) 0.046(3) Uani 0.5 1 d D U P A -1
H14S H 0.4965 0.3905 -0.2854 0.055 Uiso 0.5 1 calc R . P A -1
C21 C 0.3231(2) 0.5249(8) 0.1574(6) 0.0348(15) Uani 1 1 d . . . . .
C12S C 0.5015(5) 0.693(2) -0.1176(14) 0.047(3) Uani 0.5 1 d D U P A -1
H12S H 0.5031 0.8063 -0.1200 0.057 Uiso 0.5 1 calc R . P A -1
C22 C 0.3008(2) 0.4557(10) 0.2427(7) 0.0464(19) Uani 1 1 d . . . . .
H22 H 0.3139 0.4431 0.3135 0.056 Uiso 1 1 calc R . . . .
C10S C 0.4994(6) 0.4518(15) -0.0158(11) 0.047(3) Uani 0.5 1 d D U P A -1
H10S H 0.4983 0.3976 0.0537 0.057 Uiso 0.5 1 calc R . P A -1
C23 C 0.2595(2) 0.4037(12) 0.2271(8) 0.061(3) Uani 1 1 d . . . . .
H23 H 0.2447 0.3534 0.2864 0.073 Uiso 1 1 calc R . . . .
C1S' C 0.5076(9) 0.011(4) 0.2042(15) 0.0283(17) Uani 0.25 1 d D U P B -1
H1SA H 0.4921 -0.0802 0.1732 0.042 Uiso 0.25 1 calc GR . P B -1
H1SB H 0.5372 0.0063 0.1799 0.042 Uiso 0.25 1 calc GR . P B -1
H1SC H 0.4947 0.1103 0.1780 0.042 Uiso 0.25 1 calc GR . P B -1
C2S' C 0.5057(8) 0.005(3) 0.3295(15) 0.0283(17) Uani 0.25 1 d D U P B -1
C7S' C 0.4711(9) -0.061(5) 0.385(2) 0.0283(17) Uani 0.25 1 d D U P B -1
H7S' H 0.4485 -0.1048 0.3421 0.034 Uiso 0.25 1 calc R . P B -1
C6S' C 0.4688(15) -0.066(6) 0.500(3) 0.033(3) Uani 0.25 1 d D U P B -1
H6S' H 0.4445 -0.1104 0.5352 0.040 Uiso 0.25 1 calc R . P B -1
C5S' C 0.5017(18) -0.006(8) 0.5647(15) 0.034(3) Uani 0.25 1 d D U P B -1
H5S' H 0.5000 -0.0071 0.6437 0.041 Uiso 0.25 1 calc R . P B -1
C4S' C 0.5370(14) 0.057(7) 0.511(2) 0.033(3) Uani 0.25 1 d D U P B -1
H4S' H 0.5606 0.0920 0.5539 0.040 Uiso 0.25 1 calc R . P B -1
C3S' C 0.5381(9) 0.067(5) 0.395(2) 0.0283(17) Uani 0.25 1 d D U P B -1
H3S' H 0.5614 0.1183 0.3605 0.034 Uiso 0.25 1 calc R . P B -1
C1S C 0.5202(8) 0.041(3) 0.2045(13) 0.0283(17) Uani 0.25 1 d . U P C -2
H1SD H 0.5421 0.1230 0.1955 0.042 Uiso 0.25 1 calc GR . P C -2
H1SE H 0.4946 0.0731 0.1641 0.042 Uiso 0.25 1 calc GR . P C -2
H1SF H 0.5306 -0.0605 0.1746 0.042 Uiso 0.25 1 calc GR . P C -2
C2S C 0.5100(5) 0.0217(19) 0.3264(13) 0.0283(17) Uani 0.25 1 d G U P C -2
C7S C 0.5384(6) 0.070(3) 0.4085(14) 0.0283(17) Uani 0.25 1 d G U P C -2
H7S H 0.5647 0.1161 0.3869 0.034 Uiso 0.25 1 calc R . P C -2
C6S C 0.5295(6) 0.052(4) 0.5202(14) 0.0283(17) Uani 0.25 1 d G U P C -2
H6S H 0.5494 0.0857 0.5748 0.034 Uiso 0.25 1 calc R . P C -2
C5S C 0.4912(5) -0.016(3) 0.5525(13) 0.0283(17) Uani 0.25 1 d G U P C -2
H5S H 0.4849 -0.0293 0.6293 0.034 Uiso 0.25 1 calc R . P C -2
C4S C 0.4625(5) -0.064(3) 0.4723(15) 0.0283(17) Uani 0.25 1 d G U P C -2
H4S H 0.4363 -0.1101 0.4942 0.034 Uiso 0.25 1 calc R . P C -2
C3S C 0.4717(5) -0.046(3) 0.3606(15) 0.0283(17) Uani 0.25 1 d G U P C -2
H3S H 0.4518 -0.0802 0.3062 0.034 Uiso 0.25 1 calc R . P C -2

loop_
_atom_site_aniso_label
_atom_site_aniso_U_11
_atom_site_aniso_U_22
_atom_site_aniso_U_33
_atom_site_aniso_U_23
_atom_site_aniso_U_13
_atom_site_aniso_U_12
C1 0.015(3) 0.025(4) 0.036(3) -0.005(2) 0.003(2) 0.000(2)
C25 0.038(5) 0.111(8) 0.059(5) -0.012(7) -0.018(4) -0.009(5)
C2 0.022(2) 0.026(3) 0.034(3) -0.001(3) 0.003(3) -0.002(2)
O1 0.0212(18) 0.021(3) 0.040(2) -0.004(2) -0.0034(16) -0.0004(17)
C29 0.051(5) 0.036(4) 0.109(5) -0.009(3) -0.021(4) -0.011(3)
C9S 0.048(4) 0.055(4) 0.048(3) 0.002(2) -0.006(2) 0.003(3)
C3 0.025(3) 0.030(3) 0.045(5) -0.004(3) -0.005(3) -0.005(2)
C5 0.027(3) 0.031(3) 0.045(4) -0.011(3) -0.008(3) -0.006(2)
C11S 0.060(10) 0.058(5) 0.055(4) 0.001(3) -0.005(5) -0.002(5)
C4 0.025(3) 0.032(3) 0.041(4) -0.007(3) -0.005(3) 0.000(2)
C27 0.021(3) 0.033(3) 0.050(4) -0.010(2) -0.005(2) 0.005(2)
C7 0.034(3) 0.076(6) 0.061(5) 0.004(5) -0.017(3) -0.007(4)
C31 0.113(5) 0.070(4) 0.099(4) -0.020(3) -0.028(4) 0.000(4)
C8 0.026(3) 0.066(5) 0.067(5) -0.004(5) -0.002(4) -0.008(3)
O3 0.028(2) 0.025(3) 0.037(3) 0.0028(19) -0.0079(17) -0.0012(17)
C9 0.032(3) 0.057(5) 0.054(5) -0.006(4) 0.002(3) -0.006(3)
C6 0.029(3) 0.060(5) 0.046(4) 0.004(4) -0.008(3) -0.012(4)
Rh1 0.01729(15) 0.01969(17) 0.03292(19) 0.0010(2) 0.00052(17) -0.00095(14)
C13S 0.018(7) 0.058(5) 0.057(3) 0.005(3) -0.006(5) 0.007(5)
C11 0.017(2) 0.030(3) 0.041(4) -0.003(3) -0.008(2) 0.002(2)
C24 0.029(3) 0.089(6) 0.072(6) -0.014(5) -0.005(4) -0.010(4)
C12 0.029(3) 0.030(4) 0.044(4) -0.005(3) 0.000(2) 0.001(2)
C26 0.036(4) 0.074(7) 0.049(4) 0.007(4) -0.010(3) -0.006(4)
C13 0.029(3) 0.039(4) 0.055(4) -0.005(4) -0.003(3) 0.009(2)
C28 0.042(3) 0.035(3) 0.060(4) -0.006(3) -0.003(3) -0.008(3)
C14 0.040(3) 0.038(5) 0.062(5) 0.002(4) -0.009(3) 0.011(3)
C30 0.076(5) 0.042(4) 0.111(5) -0.022(3) -0.039(4) 0.011(3)
C15 0.051(4) 0.058(5) 0.047(5) 0.009(4) -0.009(3) 0.008(4)
C32 0.115(7) 0.056(4) 0.056(4) -0.018(3) -0.025(4) 0.003(4)
C16 0.037(3) 0.047(4) 0.033(3) 0.000(4) -0.005(2) 0.010(3)
O2 0.0229(18) 0.022(3) 0.041(3) -0.0015(19) -0.0085(17) 0.0002(15)
C17 0.022(3) 0.031(4) 0.030(3) 0.002(3) 0.002(2) -0.004(2)
O4 0.0233(18) 0.026(3) 0.033(2) -0.001(2) -0.0045(15) 0.0005(18)
C18 0.027(3) 0.032(3) 0.031(3) 0.000(2) -0.004(3) 0.002(2)
C10 0.028(3) 0.041(4) 0.052(5) -0.005(3) -0.001(3) -0.003(3)
C19 0.031(3) 0.028(3) 0.045(4) 0.001(3) -0.016(3) 0.001(3)
C8S 0.094(11) 0.057(5) 0.058(6) 0.003(3) -0.012(8) 0.002(3)
C20 0.032(3) 0.054(5) 0.044(4) 0.020(3) -0.010(3) -0.009(3)
C14S 0.032(8) 0.058(5) 0.048(3) 0.005(3) -0.003(4) 0.007(5)
C21 0.028(3) 0.031(4) 0.045(4) -0.004(3) -0.010(3) 0.003(2)
C12S 0.026(6) 0.060(5) 0.056(3) 0.003(3) 0.000(6) 0.001(5)
C22 0.031(4) 0.060(6) 0.049(4) 0.006(4) -0.002(3) 0.004(3)
C10S 0.039(8) 0.057(5) 0.047(3) 0.002(3) -0.004(3) 0.000(5)
C23 0.027(3) 0.085(8) 0.072(6) 0.015(5) 0.001(3) -0.004(4)
C1S' 0.032(4) 0.018(3) 0.035(2) 0.0011(19) 0.0006(18) 0.005(3)
C2S' 0.032(4) 0.018(3) 0.035(2) 0.0011(19) 0.0006(18) 0.005(3)
C7S' 0.032(4) 0.018(3) 0.035(2) 0.0011(19) 0.0006(18) 0.005(3)
C6S' 0.033(3) 0.031(4) 0.035(3) 0.0014(19) 0.0001(18) 0.000(2)
C5S' 0.034(4) 0.033(4) 0.035(3) 0.001(2) 0.0003(19) -0.001(2)
C4S' 0.033(3) 0.031(4) 0.035(3) 0.0014(19) 0.0001(18) 0.000(2)
C3S' 0.032(4) 0.018(3) 0.035(2) 0.0011(19) 0.0006(18) 0.005(3)
C1S 0.032(4) 0.018(3) 0.035(2) 0.0011(19) 0.0006(18) 0.005(3)
C2S 0.032(4) 0.018(3) 0.035(2) 0.0011(19) 0.0006(18) 0.005(3)
C7S 0.032(4) 0.018(3) 0.035(2) 0.0011(19) 0.0006(18) 0.005(3)
C6S 0.032(4) 0.018(3) 0.035(2) 0.0011(19) 0.0006(18) 0.005(3)
C5S 0.032(4) 0.018(3) 0.035(2) 0.0011(19) 0.0006(18) 0.005(3)
C4S 0.032(4) 0.018(3) 0.035(2) 0.0011(19) 0.0006(18) 0.005(3)
C3S 0.032(4) 0.018(3) 0.035(2) 0.0011(19) 0.0006(18) 0.005(3)

loop_
_atom_type_symbol
_atom_type_description
_atom_type_scat_dispersion_real
_atom_type_scat_dispersion_imag
_atom_type_scat_source
C C 0.0181 0.0091 'International Tables Vol C Tables 4.2.6.8 and 6.1.1.4'
H H 0.0000 0.0000 'International Tables Vol C Tables 4.2.6.8 and 6.1.1.4'
O O 0.0492 0.0322 'International Tables Vol C Tables 4.2.6.8 and 6.1.1.4'
Rh Rh 0.0927 3.6045 'International Tables Vol C Tables 4.2.6.8 and 6.1.1.4'

loop_
_geom_angle_atom_site_label_1
_geom_angle_atom_site_label_2
_geom_angle_atom_site_label_3
_geom_angle
_geom_angle_site_symmetry_1
_geom_angle_site_symmetry_3
_geom_angle_publ_flag
O1 C1 C2 117.9(5) . . ?
O1 C1 O2 126.9(6) . . ?
O2 C1 C2 115.2(5) . . ?
C24 C25 H25 120.0 . . ?
C24 C25 C26 120.0(8) . . ?
C26 C25 H25 120.0 . . ?
C1 C2 C3 114.5(6) . . ?
C4 C2 C1 115.9(5) . . ?
C4 C2 C3 58.7(4) . . ?
C11 C2 C1 113.8(5) . . ?
C11 C2 C3 121.4(5) . . ?
C11 C2 C4 121.8(6) . . ?
C1 O1 Rh1 117.5(4) . . ?
C28 C29 H29 120.2 . . ?
C30 C29 H29 120.2 . . ?
C30 C29 C28 119.6(10) . . ?
C14S C9S C8S 120.3(14) . . ?
C10S C9S C8S 120.3(14) . . ?
C10S C9S C14S 119.4(12) . . ?
C2 C3 H3 114.4 . . ?
C5 C3 C2 121.9(6) . . ?
C5 C3 H3 114.4 . . ?
C5 C3 C4 122.0(6) . . ?
C4 C3 C2 58.7(4) . . ?
C4 C3 H3 114.4 . . ?
C6 C5 C3 123.9(6) . . ?
C10 C5 C3 118.4(7) . . ?
C10 C5 C6 117.7(6) . . ?
C12S C11S H11S 120.3 . . ?
C12S C11S C10S 119.4(16) . . ?
C10S C11S H11S 120.3 . . ?
C2 C4 C3 62.7(4) . . ?
C2 C4 H4A 117.5 . . ?
C2 C4 H4B 117.5 . . ?
C3 C4 H4A 117.5 . . ?
C3 C4 H4B 117.5 . . ?
H4A C4 H4B 114.6 . . ?
C28 C27 C18 120.6(7) . . ?
C32 C27 C28 117.4(8) . . ?
C32 C27 C18 121.7(8) . . ?
C8 C7 H7 120.2 . . ?
C8 C7 C6 119.6(8) . . ?
C6 C7 H7 120.2 . . ?
C30 C31 H31 118.9 . . ?
C30 C31 C32 122.1(12) . . ?
C32 C31 H31 118.9 . . ?
C7 C8 H8 119.7 . . ?
C9 C8 C7 120.6(6) . . ?
C9 C8 H8 119.7 . . ?
C17 O3 Rh1 119.0(4) . . ?
C8 C9 H9 120.5 . . ?
C8 C9 C10 119.1(8) . . ?
C10 C9 H9 120.5 . . ?
C5 C6 H6 119.4 . . ?
C7 C6 C5 121.2(7) . . ?
C7 C6 H6 119.4 . . ?
O1 Rh1 Rh1 89.16(13) . 2_665 ?
O1 Rh1 O2 93.73(18) . 2_665 ?
O1 Rh1 O4 86.78(15) . 2_665 ?
O3 Rh1 O1 177.33(19) . . ?
O3 Rh1 Rh1 88.41(13) . 2_665 ?
O3 Rh1 O2 87.26(15) . 2_665 ?
O3 Rh1 O4 92.02(17) . 2_665 ?
O2 Rh1 Rh1 87.09(12) 2_665 2_665 ?
O2 Rh1 O4 174.9(2) 2_665 2_665 ?
O4 Rh1 Rh1 87.82(15) 2_665 2_665 ?
C14S C13S H13S 118.2 . . ?
C12S C13S H13S 118.2 . . ?
C12S C13S C14S 123.5(16) . . ?
C12 C11 C2 120.3(6) . . ?
C12 C11 C16 119.5(6) . . ?
C16 C11 C2 120.1(6) . . ?
C25 C24 H24 119.9 . . ?
C23 C24 C25 120.3(7) . . ?
C23 C24 H24 119.9 . . ?
C11 C12 H12 119.7 . . ?
C11 C12 C13 120.5(7) . . ?
C13 C12 H12 119.7 . . ?
C25 C26 H26 120.0 . . ?
C21 C26 C25 120.1(8) . . ?
C21 C26 H26 120.0 . . ?
C12 C13 H13 120.2 . . ?
C14 C13 C12 119.6(7) . . ?
C14 C13 H13 120.2 . . ?
C29 C28 H28 119.7 . . ?
C27 C28 C29 120.5(8) . . ?
C27 C28 H28 119.7 . . ?
C13 C14 H14 119.7 . . ?
C13 C14 C15 120.6(7) . . ?
C15 C14 H14 119.7 . . ?
C29 C30 H30 120.2 . . ?
C31 C30 C29 119.6(10) . . ?
C31 C30 H30 120.2 . . ?
C14 C15 H15 120.2 . . ?
C14 C15 C16 119.6(8) . . ?
C16 C15 H15 120.2 . . ?
C27 C32 H32 119.7 . . ?
C31 C32 C27 120.7(12) . . ?
C31 C32 H32 119.7 . . ?
C11 C16 C15 120.2(7) . . ?
C11 C16 H16 119.9 . . ?
C15 C16 H16 119.9 . . ?
C1 O2 Rh1 119.0(4) . 2_665 ?
O3 C17 O4 125.9(6) . . ?
O3 C17 C18 116.0(6) . . ?
O4 C17 C18 118.0(6) . . ?
C17 O4 Rh1 118.4(4) . 2_665 ?
C27 C18 C17 117.5(5) . . ?
C27 C18 C19 116.5(5) . . ?
C27 C18 C20 122.4(6) . . ?
C17 C18 C19 114.4(6) . . ?
C17 C18 C20 114.5(6) . . ?
C20 C18 C19 57.4(5) . . ?
C5 C10 C9 121.8(7) . . ?
C5 C10 H10 119.1 . . ?
C9 C10 H10 119.1 . . ?
C18 C19 H19 115.3 . . ?
C20 C19 C18 59.9(5) . . ?
C20 C19 H19 115.3 . . ?
C20 C19 C21 121.2(6) . . ?
C21 C19 C18 118.5(6) . . ?
C21 C19 H19 115.3 . . ?
C9S C8S H8SA 109.5 . . ?
C9S C8S H8SB 109.5 . . ?
C9S C8S H8SC 109.5 . . ?
H8SA C8S H8SB 109.5 . . ?
H8SA C8S H8SC 109.5 . . ?
H8SB C8S H8SC 109.5 . . ?
C18 C20 H20A 117.5 . . ?
C18 C20 H20B 117.5 . . ?
C19 C20 C18 62.7(4) . . ?
C19 C20 H20A 117.5 . . ?
C19 C20 H20B 117.5 . . ?
H20A C20 H20B 114.6 . . ?
C9S C14S H14S 121.5 . . ?
C13S C14S C9S 117.1(16) . . ?
C13S C14S H14S 121.5 . . ?
C26 C21 C19 121.4(7) . . ?
C22 C21 C26 118.7(6) . . ?
C22 C21 C19 119.9(6) . . ?
C11S C12S H12S 120.1 . . ?
C13S C12S C11S 119.8(14) . . ?
C13S C12S H12S 120.1 . . ?
C21 C22 H22 119.6 . . ?
C21 C22 C23 120.9(7) . . ?
C23 C22 H22 119.6 . . ?
C9S C10S H10S 119.7 . . ?
C11S C10S C9S 120.6(15) . . ?
C11S C10S H10S 119.7 . . ?
C24 C23 C22 120.0(8) . . ?
C24 C23 H23 120.0 . . ?
C22 C23 H23 120.0 . . ?
H1SA C1S' H1SB 109.5 . . ?
H1SA C1S' H1SC 109.5 . . ?
H1SB C1S' H1SC 109.5 . . ?
C2S' C1S' H1SA 109.5 . . ?
C2S' C1S' H1SB 109.5 . . ?
C2S' C1S' H1SC 109.5 . . ?
C7S' C2S' C1S' 121.3(19) . . ?
C7S' C2S' C3S' 117.0(13) . . ?
C3S' C2S' C1S' 121.7(19) . . ?
C2S' C7S' H7S' 119.1 . . ?
C6S' C7S' C2S' 121.8(18) . . ?
C6S' C7S' H7S' 119.1 . . ?
C7S' C6S' H6S' 119.8 . . ?
C7S' C6S' C5S' 120.4(18) . . ?
C5S' C6S' H6S' 119.8 . . ?
C6S' C5S' H5S' 120.7 . . ?
C4S' C5S' C6S' 118.6(14) . . ?
C4S' C5S' H5S' 120.7 . . ?
C5S' C4S' H4S' 119.9 . . ?
C5S' C4S' C3S' 120.2(18) . . ?
C3S' C4S' H4S' 119.9 . . ?
C2S' C3S' C4S' 121.7(18) . . ?
C2S' C3S' H3S' 119.2 . . ?
C4S' C3S' H3S' 119.2 . . ?
H1SD C1S H1SE 109.5 . . ?
H1SD C1S H1SF 109.5 . . ?
H1SE C1S H1SF 109.5 . . ?
C2S C1S H1SD 109.5 . . ?
C2S C1S H1SE 109.5 . . ?
C2S C1S H1SF 109.5 . . ?
C7S C2S C1S 121.1 . . ?
C7S C2S C3S 117.9 . . ?
C3S C2S C1S 120.9 . . ?
C2S C7S H7S 119.2 . . ?
C6S C7S C2S 121.6 . . ?
C6S C7S H7S 119.2 . . ?
C7S C6S H6S 120.2 . . ?
C7S C6S C5S 119.6 . . ?
C5S C6S H6S 120.2 . . ?
C6S C5S H5S 120.2 . . ?
C4S C5S C6S 119.7 . . ?
C4S C5S H5S 120.2 . . ?
C5S C4S H4S 119.8 . . ?
C3S C4S C5S 120.4 . . ?
C3S C4S H4S 119.8 . . ?
C2S C3S H3S 119.6 . . ?
C4S C3S C2S 120.8 . . ?
C4S C3S H3S 119.6 . . ?

loop_
_geom_bond_atom_site_label_1
_geom_bond_atom_site_label_2
_geom_bond_distance
_geom_bond_site_symmetry_2
_geom_bond_publ_flag
C1 C2 1.511(9) . ?
C1 O1 1.255(7) . ?
C1 O2 1.270(7) . ?
C25 H25 0.9500 . ?
C25 C24 1.365(13) . ?
C25 C26 1.397(11) . ?
C2 C3 1.567(8) . ?
C2 C4 1.507(9) . ?
C2 C11 1.493(8) . ?
O1 Rh1 2.030(4) . ?
C29 H29 0.9500 . ?
C29 C28 1.397(11) . ?
C29 C30 1.375(14) . ?
C9S C8S 1.538(17) . ?
C9S C14S 1.407(17) . ?
C9S C10S 1.383(17) . ?
C3 H3 1.0000 . ?
C3 C5 1.490(8) . ?
C3 C4 1.507(10) . ?
C5 C6 1.396(10) . ?
C5 C10 1.378(10) . ?
C11S H11S 0.9500 . ?
C11S C12S 1.361(18) . ?
C11S C10S 1.378(18) . ?
C4 H4A 0.9900 . ?
C4 H4B 0.9900 . ?
C27 C28 1.391(11) . ?
C27 C32 1.380(12) . ?
C27 C18 1.483(9) . ?
C7 H7 0.9500 . ?
C7 C8 1.378(12) . ?
C7 C6 1.391(9) . ?
C31 H31 0.9500 . ?
C31 C30 1.327(16) . ?
C31 C32 1.373(15) . ?
C8 H8 0.9500 . ?
C8 C9 1.378(13) . ?
O3 Rh1 2.022(4) . ?
O3 C17 1.266(8) . ?
C9 H9 0.9500 . ?
C9 C10 1.398(9) . ?
C6 H6 0.9500 . ?
Rh1 Rh1 2.3901(8) 2_665 ?
Rh1 O2 2.036(4) 2_665 ?
Rh1 O4 2.042(4) 2_665 ?
C13S H13S 0.9500 . ?
C13S C14S 1.364(17) . ?
C13S C12S 1.347(18) . ?
C11 C12 1.377(9) . ?
C11 C16 1.379(10) . ?
C24 H24 0.9500 . ?
C24 C23 1.357(13) . ?
C12 H12 0.9500 . ?
C12 C13 1.397(9) . ?
C26 H26 0.9500 . ?
C26 C21 1.381(10) . ?
C13 H13 0.9500 . ?
C13 C14 1.368(11) . ?
C28 H28 0.9500 . ?
C14 H14 0.9500 . ?
C14 C15 1.378(11) . ?
C30 H30 0.9500 . ?
C15 H15 0.9500 . ?
C15 C16 1.398(11) . ?
C32 H32 0.9500 . ?
C16 H16 0.9500 . ?
O2 Rh1 2.036(4) 2_665 ?
C17 O4 1.269(8) . ?
C17 C18 1.502(9) . ?
O4 Rh1 2.042(4) 2_665 ?
C18 C19 1.550(9) . ?
C18 C20 1.509(9) . ?
C10 H10 0.9500 . ?
C19 H19 1.0000 . ?
C19 C20 1.470(10) . ?
C19 C21 1.501(9) . ?
C8S H8SA 0.9800 . ?
C8S H8SB 0.9800 . ?
C8S H8SC 0.9800 . ?
C20 H20A 0.9900 . ?
C20 H20B 0.9900 . ?
C14S H14S 0.9500 . ?
C21 C22 1.371(10) . ?
C12S H12S 0.9500 . ?
C22 H22 0.9500 . ?
C22 C23 1.388(10) . ?
C10S H10S 0.9500 . ?
C23 H23 0.9500 . ?
C1S' H1SA 0.9800 . ?
C1S' H1SB 0.9800 . ?
C1S' H1SC 0.9800 . ?
C1S' C2S' 1.505(19) . ?
C2S' C7S' 1.391(17) . ?
C2S' C3S' 1.393(17) . ?
C7S' H7S' 0.9500 . ?
C7S' C6S' 1.387(18) . ?
C6S' H6S' 0.9500 . ?
C6S' C5S' 1.391(18) . ?
C5S' H5S' 0.9500 . ?
C5S' C4S' 1.387(18) . ?
C4S' H4S' 0.9500 . ?
C4S' C3S' 1.393(18) . ?
C3S' H3S' 0.9500 . ?
C1S H1SD 0.9800 . ?
C1S H1SE 0.9800 . ?
C1S H1SF 0.9800 . ?
C1S C2S 1.5061 . ?
C2S C7S 1.3920 . ?
C2S C3S 1.3950 . ?
C7S H7S 0.9500 . ?
C7S C6S 1.3774 . ?
C6S H6S 0.9500 . ?
C6S C5S 1.3895 . ?
C5S H5S 0.9500 . ?
C5S C4S 1.3815 . ?
C4S H4S 0.9500 . ?
C4S C3S 1.3799 . ?
C3S H3S 0.9500 . ?

loop_
_geom_torsion_atom_site_label_1
_geom_torsion_atom_site_label_2
_geom_torsion_atom_site_label_3
_geom_torsion_atom_site_label_4
_geom_torsion
_geom_torsion_site_symmetry_1
_geom_torsion_site_symmetry_2
_geom_torsion_site_symmetry_3
_geom_torsion_site_symmetry_4
_geom_torsion_publ_flag
C1 C2 C3 C5 -142.8(6) . . . . ?
C1 C2 C3 C4 106.6(6) . . . . ?
C1 C2 C4 C3 -104.1(6) . . . . ?
C1 C2 C11 C12 75.2(7) . . . . ?
C1 C2 C11 C16 -100.6(7) . . . . ?
C25 C24 C23 C22 -0.8(16) . . . . ?
C25 C26 C21 C19 179.0(9) . . . . ?
C25 C26 C21 C22 -1.1(13) . . . . ?
C2 C1 O1 Rh1 175.8(4) . . . . ?
C2 C1 O2 Rh1 -173.0(4) . . . 2_665 ?
C2 C3 C5 C6 -47.1(10) . . . . ?
C2 C3 C5 C10 135.8(7) . . . . ?
C2 C11 C12 C13 -174.4(6) . . . . ?
C2 C11 C16 C15 174.0(6) . . . . ?
O1 C1 C2 C3 -38.9(8) . . . . ?
O1 C1 C2 C4 26.7(8) . . . . ?
O1 C1 C2 C11 175.4(6) . . . . ?
O1 C1 O2 Rh1 8.1(9) . . . 2_665 ?
C3 C2 C11 C12 -67.9(9) . . . . ?
C3 C2 C11 C16 116.3(7) . . . . ?
C3 C5 C6 C7 -178.3(8) . . . . ?
C3 C5 C10 C9 176.7(7) . . . . ?
C5 C3 C4 C2 -110.4(7) . . . . ?
C4 C2 C3 C5 110.6(7) . . . . ?
C4 C2 C11 C12 -138.2(6) . . . . ?
C4 C2 C11 C16 46.0(8) . . . . ?
C4 C3 C5 C6 23.5(10) . . . . ?
C4 C3 C5 C10 -153.6(7) . . . . ?
C27 C18 C19 C20 -113.0(7) . . . . ?
C27 C18 C19 C21 -1.5(10) . . . . ?
C27 C18 C20 C19 102.8(7) . . . . ?
C7 C8 C9 C10 -1.1(13) . . . . ?
C8 C7 C6 C5 1.7(15) . . . . ?
C8 C9 C10 C5 1.7(12) . . . . ?
O3 C17 O4 Rh1 8.5(8) . . . 2_665 ?
O3 C17 C18 C27 -171.4(6) . . . . ?
O3 C17 C18 C19 -29.4(8) . . . . ?
O3 C17 C18 C20 34.4(8) . . . . ?
C6 C5 C10 C9 -0.5(11) . . . . ?
C6 C7 C8 C9 -0.5(15) . . . . ?
Rh1 O3 C17 O4 -6.5(8) . . . . ?
Rh1 O3 C17 C18 176.0(4) . . . . ?
C11 C2 C3 C5 0.1(11) . . . . ?
C11 C2 C3 C4 -110.6(8) . . . . ?
C11 C2 C4 C3 109.9(6) . . . . ?
C11 C12 C13 C14 -0.5(9) . . . . ?
C24 C25 C26 C21 -1.3(16) . . . . ?
C12 C11 C16 C15 -1.8(10) . . . . ?
C12 C13 C14 C15 0.0(10) . . . . ?
C26 C25 C24 C23 2.3(17) . . . . ?
C26 C21 C22 C23 2.6(12) . . . . ?
C13 C14 C15 C16 -0.4(11) . . . . ?
C28 C29 C30 C31 -0.7(16) . . . . ?
C28 C27 C32 C31 3.0(14) . . . . ?
C28 C27 C18 C17 51.5(8) . . . . ?
C28 C27 C18 C19 -89.8(8) . . . . ?
C28 C27 C18 C20 -156.4(7) . . . . ?
C14 C15 C16 C11 1.3(11) . . . . ?
C30 C29 C28 C27 -0.1(13) . . . . ?
C30 C31 C32 C27 -4.0(19) . . . . ?
C32 C27 C28 C29 -1.0(11) . . . . ?
C32 C27 C18 C17 -134.9(8) . . . . ?
C32 C27 C18 C19 83.8(10) . . . . ?
C32 C27 C18 C20 17.1(11) . . . . ?
C32 C31 C30 C29 2.7(19) . . . . ?
C16 C11 C12 C13 1.5(9) . . . . ?
O2 C1 C2 C3 142.1(6) . . . . ?
O2 C1 C2 C4 -152.3(6) . . . . ?
O2 C1 C2 C11 -3.6(8) . . . . ?
O2 C1 O1 Rh1 -5.4(9) . . . . ?
C17 C18 C19 C20 104.5(6) . . . . ?
C17 C18 C19 C21 -144.0(6) . . . . ?
C17 C18 C20 C19 -104.4(6) . . . . ?
O4 C17 C18 C27 10.9(9) . . . . ?
O4 C17 C18 C19 153.0(6) . . . . ?
O4 C17 C18 C20 -143.3(6) . . . . ?
C18 C27 C28 C29 172.8(7) . . . . ?
C18 C27 C32 C31 -170.8(9) . . . . ?
C18 C17 O4 Rh1 -174.0(4) . . . 2_665 ?
C18 C19 C21 C26 -97.0(9) . . . . ?
C18 C19 C21 C22 83.1(9) . . . . ?
C10 C5 C6 C7 -1.2(13) . . . . ?
C19 C21 C22 C23 -177.5(7) . . . . ?
C8S C9S C14S C13S 179.6(15) . . . . ?
C8S C9S C10S C11S 177.8(15) . . . . ?
C20 C18 C19 C21 111.5(8) . . . . ?
C20 C19 C21 C26 -26.8(10) . . . . ?
C20 C19 C21 C22 153.2(7) . . . . ?
C14S C9S C10S C11S -3(3) . . . . ?
C14S C13S C12S C11S -2(2) . . . . ?
C21 C19 C20 C18 -107.0(7) . . . . ?
C21 C22 C23 C24 -1.6(14) . . . . ?
C12S C11S C10S C9S 3(2) . . . . ?
C12S C13S C14S C9S 2(2) . . . . ?
C10S C9S C14S C13S 1(2) . . . . ?
C10S C11S C12S C13S -1(2) . . . . ?
C1S' C2S' C7S' C6S' -179(2) . . . . ?
C1S' C2S' C3S' C4S' -178(2) . . . . ?
C2S' C7S' C6S' C5S' -1(5) . . . . ?
C7S' C2S' C3S' C4S' 3(4) . . . . ?
C7S' C6S' C5S' C4S' -1(7) . . . . ?
C6S' C5S' C4S' C3S' 4(7) . . . . ?
C5S' C4S' C3S' C2S' -5(5) . . . . ?
C3S' C2S' C7S' C6S' 0(4) . . . . ?
C1S C2S C7S C6S -179.7 . . . . ?
C1S C2S C3S C4S 179.8 . . . . ?
C2S C7S C6S C5S 0.1 . . . . ?
C7S C2S C3S C4S 0.2 . . . . ?
C7S C6S C5S C4S -0.3 . . . . ?
C6S C5S C4S C3S 0.4 . . . . ?
C5S C4S C3S C2S -0.3 . . . . ?
C3S C2S C7S C6S -0.1 . . . . ?
